data_7243975
loop_
_publ_author_name
'Teixeira, Micha\"el'
'Maia, Renata A.'
'Karmazin, Lydia'
'Louis, Beno\^it'
'Baudron, St\'ephane A.'

_publ_section_title
;
 Ionothermal synthesis of calcium-based metal--organic frameworks in a
 deep eutectic solvent
;
_journal_issue 3
_journal_name_full CrystEngComm
_journal_page_first 601
_journal_page_last 608
_journal_paper_doi 10.1039/D1CE01497H
_journal_volume 24
_journal_year 2022
_chemical_formula_moiety 'C25 H28 Ca2 N6 O16, C3 H6 N2 O'
_chemical_formula_sum 'C28 H34 Ca2 N8 O17'
_chemical_formula_weight 834.79
_space_group_crystal_system triclinic
_space_group_IT_number 2
_space_group_name_Hall '-P 1'
_space_group_name_H-M_alt 'P -1'
_atom_sites_solution_hydrogens mixed
_atom_sites_solution_primary direct
_atom_sites_solution_secondary difmap
_audit_creation_method SHELXL-2014/7
_audit_update_record
;
2021-11-08 deposited with the CCDC.	2021-11-30 downloaded from the CCDC.
;
_cell_angle_alpha 79.741(6)
_cell_angle_beta 73.155(6)
_cell_angle_gamma 71.586(5)
_cell_formula_units_Z 2
_cell_length_a 10.628(2)
_cell_length_b 13.310(3)
_cell_length_c 13.741(3)
_cell_measurement_reflns_used 7998
_cell_measurement_temperature 120(2)
_cell_measurement_theta_max 27.83
_cell_measurement_theta_min 2.25
_cell_volume 1757.1(6)
_computing_cell_refinement 'Bruker SAINT'
_computing_data_collection 'Bruker APEX3'
_computing_data_reduction 'Bruker SAINT'
_computing_molecular_graphics 'Bruker SHELXTL'
_computing_publication_material 'Bruker SHELXTL'
_computing_structure_refinement 'SHELXL-2014/7 (Sheldrick, 2014)'
_computing_structure_solution 'SHELXT 2014/5 (Sheldrick, 2014)'
_diffrn_ambient_temperature 120(2)
_diffrn_measured_fraction_theta_full 0.995
_diffrn_measured_fraction_theta_max 0.987
_diffrn_measurement_device_type 'Bruker PHOTON-III CPAD'
_diffrn_measurement_method '\f and \w shuterless scans'
_diffrn_radiation_type MoK\a
_diffrn_radiation_wavelength 0.71073
_diffrn_reflns_av_R_equivalents 0.1248
_diffrn_reflns_av_unetI/netI 0.0912
_diffrn_reflns_Laue_measured_fraction_full 0.995
_diffrn_reflns_Laue_measured_fraction_max 0.987
_diffrn_reflns_limit_h_max 14
_diffrn_reflns_limit_h_min -13
_diffrn_reflns_limit_k_max 17
_diffrn_reflns_limit_k_min -17
_diffrn_reflns_limit_l_max 17
_diffrn_reflns_limit_l_min -18
_diffrn_reflns_number 48159
_diffrn_reflns_point_group_measured_fraction_full 0.995
_diffrn_reflns_point_group_measured_fraction_max 0.987
_diffrn_reflns_theta_full 25.242
_diffrn_reflns_theta_max 28.010
_diffrn_reflns_theta_min 2.086
_diffrn_source 'Mo-ImuS 3.0 microfocus tube'
_exptl_absorpt_coefficient_mu 0.413
_exptl_absorpt_correction_T_max 0.7456
_exptl_absorpt_correction_T_min 0.6254
_exptl_absorpt_correction_type multi-scan
_exptl_absorpt_process_details sadabs
_exptl_crystal_colour colourless
_exptl_crystal_density_diffrn 1.578
_exptl_crystal_description block
_exptl_crystal_F_000 868
_exptl_crystal_size_max 0.150
_exptl_crystal_size_mid 0.120
_exptl_crystal_size_min 0.100
_refine_diff_density_max 1.214
_refine_diff_density_min -1.002
_refine_diff_density_rms 0.158
_refine_ls_extinction_method none
_refine_ls_goodness_of_fit_ref 1.051
_refine_ls_hydrogen_treatment mixed
_refine_ls_matrix_type full
_refine_ls_number_parameters 504
_refine_ls_number_reflns 8378
_refine_ls_number_restraints 0
_refine_ls_restrained_S_all 1.051
_refine_ls_R_factor_all 0.1592
_refine_ls_R_factor_gt 0.1062
_refine_ls_shift/su_max 0.000
_refine_ls_shift/su_mean 0.000
_refine_ls_structure_factor_coef Fsqd
_refine_ls_weighting_details 'w=1/[\s^2^(Fo^2^)+(0.1725P)^2^+8.7399P] where P=(Fo^2^+2Fc^2^)/3'
_refine_ls_weighting_scheme calc
_refine_ls_wR_factor_gt 0.2921
_refine_ls_wR_factor_ref 0.3345
_reflns_Friedel_coverage 0.000
_reflns_number_gt 5245
_reflns_number_total 8378
_reflns_threshold_expression 'I > 2\s(I)'
_cod_data_source_file d1ce01497h2.cif
_cod_data_source_block CaMOF5
_cod_depositor_comments 'Adding full bibliography for 7243973--7243978.cif.'
_cod_original_cell_volume 1757.0(6)
_cod_database_code 7243975
_shelx_shelxl_version_number 2014/7
_shelx_space_group_comment
;
The symmetry employed for this shelxl refinement is uniquely defined
by the following loop, which should always be used as a source of
symmetry information in preference to the above space-group names.
They are only intended as comments.
;
_shelx_estimated_absorpt_t_min 0.941
_shelx_estimated_absorpt_t_max 0.960

loop_
_space_group_symop_operation_xyz
'x, y, z'
'-x, -y, -z'

loop_
_atom_site_label
_atom_site_type_symbol
_atom_site_fract_x
_atom_site_fract_y
_atom_site_fract_z
_atom_site_U_iso_or_equiv
_atom_site_adp_type
_atom_site_occupancy
_atom_site_site_symmetry_order
_atom_site_calc_flag
_atom_site_refinement_flags_posn
_atom_site_refinement_flags_adp
_atom_site_refinement_flags_occupancy
_atom_site_disorder_assembly
_atom_site_disorder_group
C1 C 0.7971(7) 0.8153(5) 0.6879(5) 0.0270(13) Uani 1 1 d . . . . .
C2 C 0.8124(7) 0.7168(5) 0.6560(5) 0.0279(13) Uani 1 1 d . . . . .
H2 H 0.8788 0.6944 0.5950 0.033 Uiso 1 1 calc R U . . .
C3 C 0.7322(6) 0.6514(4) 0.7121(5) 0.0259(12) Uani 1 1 d . . . . .
C4 C 0.6361(6) 0.6830(4) 0.8022(5) 0.0235(12) Uani 1 1 d . . . . .
C5 C 0.6227(7) 0.7803(5) 0.8354(5) 0.0289(13) Uani 1 1 d . . . . .
H5 H 0.5585 0.8015 0.8977 0.035 Uiso 1 1 calc R U . . .
C6 C 0.7016(7) 0.8463(4) 0.7790(5) 0.0267(13) Uani 1 1 d . . . . .
C7 C 0.8808(7) 0.8851(4) 0.6198(5) 0.0279(13) Uani 1 1 d . . . . .
C8 C 0.5468(7) 0.6136(5) 0.8653(5) 0.0271(13) Uani 1 1 d . . . . .
C9 C 0.7417(7) 1.0366(5) 0.3868(6) 0.0338(15) Uani 1 1 d . . . . .
C10 C 0.5446(7) 1.1314(5) 0.4965(6) 0.0364(15) Uani 1 1 d . . . . .
H10A H 0.5386 1.1940 0.5290 0.044 Uiso 1 1 calc R U . . .
H10B H 0.4731 1.0975 0.5380 0.044 Uiso 1 1 calc R U . . .
C11 C 0.5322(8) 1.1624(6) 0.3842(6) 0.0379(16) Uani 1 1 d . . . . .
H11A H 0.4477 1.1522 0.3760 0.045 Uiso 1 1 calc R U . . .
H11B H 0.5329 1.2372 0.3617 0.045 Uiso 1 1 calc R U . . .
C12 C 0.9333(7) 0.6762(5) 0.3661(5) 0.0323(14) Uani 1 1 d . . . . .
C13 C 0.7270(8) 0.6359(7) 0.4149(8) 0.052(2) Uani 1 1 d . . . . .
H13A H 0.6769 0.6453 0.3620 0.063 Uiso 1 1 calc R U . . .
H13B H 0.6620 0.6370 0.4832 0.063 Uiso 1 1 calc R U . . .
C14 C 0.8446(8) 0.5328(6) 0.4069(6) 0.0420(17) Uani 1 1 d . . . . .
H14A H 0.8413 0.4898 0.4738 0.050 Uiso 1 1 calc R U . . .
H14B H 0.8422 0.4895 0.3563 0.050 Uiso 1 1 calc R U . . .
C15 C 1.1021(6) 0.9452(4) 0.0517(5) 0.0256(12) Uani 1 1 d . . . . .
C16 C 0.9823(7) 1.0177(4) 0.1007(5) 0.0268(13) Uani 1 1 d . . . . .
H16 H 0.9705 1.0299 0.1693 0.032 Uiso 1 1 calc R U . . .
C17 C 1.1197(7) 0.9277(4) -0.0502(5) 0.0260(12) Uani 1 1 d . . . . .
C18 C 1.2080(6) 0.8860(4) 0.1097(5) 0.0248(12) Uani 1 1 d . . . . .
C19 C 0.6541(8) 0.7467(5) 1.1199(6) 0.0368(16) Uani 1 1 d . . . . .
C20 C 0.6456(9) 0.9213(6) 1.1280(9) 0.060(3) Uani 1 1 d . . . . .
H20A H 0.6008 0.9532 1.1936 0.073 Uiso 1 1 calc R U . . .
H20B H 0.6475 0.9787 1.0713 0.073 Uiso 1 1 calc R U . . .
C21 C 0.7902(9) 0.8489(5) 1.1275(7) 0.0442(19) Uani 1 1 d . . . . .
H21A H 0.8576 0.8642 1.0642 0.053 Uiso 1 1 calc R U . . .
H21B H 0.8194 0.8568 1.1873 0.053 Uiso 1 1 calc R U . . .
C22 C 0.4207(6) 0.5818(4) 1.4436(5) 0.0252(12) Uani 1 1 d . . . . .
C23 C 0.5200(6) 0.4966(5) 1.3966(5) 0.0279(13) Uani 1 1 d . . . . .
H23 H 0.5341 0.4938 1.3255 0.033 Uiso 1 1 calc R U . . .
C24 C 0.6000(6) 0.4148(5) 1.4507(5) 0.0254(12) Uani 1 1 d . . . . .
C25 C 0.3398(6) 0.6675(5) 1.3807(5) 0.0280(13) Uani 1 1 d . . . . .
C26 C -0.0392(7) 0.4698(5) 1.1298(6) 0.0369(16) Uani 1 1 d . . . . .
C27 C -0.1722(8) 0.3605(5) 1.1351(6) 0.0387(16) Uani 1 1 d . . . . .
H27A H -0.1790 0.3539 1.0663 0.046 Uiso 1 1 calc R U . . .
H27B H -0.2497 0.3415 1.1872 0.046 Uiso 1 1 calc R U . . .
C28 C -0.0337(8) 0.2922(6) 1.1546(7) 0.0463(19) Uani 1 1 d . . . . .
H28A H -0.0432 0.2633 1.2271 0.056 Uiso 1 1 calc R U . . .
H28B H 0.0083 0.2328 1.1107 0.056 Uiso 1 1 calc R U . . .
N1 N 0.6802(7) 1.0564(5) 0.4828(5) 0.0453(16) Uani 1 1 d . . . . .
H1N H 0.7182 1.0268 0.5338 0.054 Uiso 1 1 calc R U . . .
N2 N 0.6531(7) 1.0894(6) 0.3284(5) 0.0492(17) Uani 1 1 d . . . . .
H2N H 0.6676 1.0801 0.2638 0.059 Uiso 1 1 calc R U . . .
N3 N 0.7972(7) 0.7171(5) 0.3985(6) 0.0449(16) Uani 1 1 d . . . . .
H3N H 0.7560 0.7844 0.4084 0.054 Uiso 1 1 calc R U . . .
N4 N 0.9641(7) 0.5714(5) 0.3739(6) 0.0468(17) Uani 1 1 d . . . . .
H4N H 1.0486 0.5296 0.3604 0.056 Uiso 1 1 calc R U . . .
N5 N 0.5772(7) 0.8491(4) 1.1144(6) 0.0449(16) Uani 1 1 d . . . . .
H5N H 0.4947 0.8693 1.1037 0.054 Uiso 1 1 calc R U . . .
N6 N 0.7742(8) 0.7429(5) 1.1328(8) 0.063(2) Uani 1 1 d . . . . .
H6N H 0.8370 0.6834 1.1433 0.075 Uiso 1 1 calc R U . . .
N7 N -0.1674(7) 0.4667(4) 1.1437(5) 0.0388(14) Uani 1 1 d . . . . .
H7N H -0.2400 0.5219 1.1565 0.047 Uiso 1 1 calc R U . . .
N8 N 0.0459(6) 0.3700(5) 1.1270(5) 0.0415(15) Uani 1 1 d . . . . .
H8N H 0.1359 0.3538 1.1110 0.050 Uiso 1 1 calc R U . . .
O1 O 0.9736(5) 0.8485(4) 0.5459(4) 0.0343(11) Uani 1 1 d . . . . .
O2 O 0.8448(5) 0.9819(3) 0.6402(4) 0.0308(10) Uani 1 1 d . . . . .
O3 O 0.7489(5) 0.5598(3) 0.6721(4) 0.0317(10) Uani 1 1 d . . . . .
H3 H 0.6931 0.5278 0.7100 0.048 Uiso 1 1 calc R U . . .
O4 O 0.6814(5) 0.9401(4) 0.8171(4) 0.0350(11) Uani 1 1 d . . . . .
H4 H 0.7340 0.9738 0.7773 0.052 Uiso 1 1 calc R U . . .
O5 O 0.4664(5) 0.6430(3) 0.9470(4) 0.0320(10) Uani 1 1 d . . . . .
O6 O 0.5595(5) 0.5295(3) 0.8279(3) 0.0295(10) Uani 1 1 d . . . . .
O7 O 0.8576(6) 0.9778(5) 0.3553(4) 0.0510(15) Uani 1 1 d . . . . .
O8 O 1.0183(5) 0.7302(4) 0.3349(4) 0.0395(12) Uani 1 1 d . . . . .
O9 O 1.1779(5) 0.8917(3) 0.2033(3) 0.0298(10) Uani 1 1 d . . . . .
O10 O 1.3236(5) 0.8332(3) 0.0593(3) 0.0281(10) Uani 1 1 d . . . . .
O11 O 1.2344(5) 0.8596(3) -0.1032(4) 0.0309(10) Uani 1 1 d . . . . .
H11 H 1.2885 0.8314 -0.0656 0.046 Uiso 1 1 calc R U . . .
O12 O 0.6182(5) 0.6669(3) 1.1134(4) 0.0328(10) Uani 1 1 d . . . . .
O13 O 0.3524(5) 0.6575(4) 1.2906(4) 0.0339(11) Uani 1 1 d . . . . .
O14 O 0.2580(5) 0.7489(3) 1.4262(4) 0.0317(10) Uani 1 1 d . . . . .
O15 O 0.6975(5) 0.3345(3) 1.3987(4) 0.0311(10) Uani 1 1 d . . . . .
H15 H 0.7383 0.2906 1.4393 0.047 Uiso 1 1 calc R U . . .
O16 O 0.1727(5) 0.6561(4) 1.1426(4) 0.0340(11) Uani 1 1 d . . . . .
O17 O -0.0018(6) 0.5523(4) 1.1194(5) 0.0464(14) Uani 1 1 d . . . . .
Ca1 Ca 1.07192(13) 0.87202(9) 0.37336(10) 0.0258(3) Uani 1 1 d . . . . .
Ca2 Ca 0.40449(13) 0.65079(9) 1.11879(10) 0.0251(3) Uani 1 1 d . . . . .
H1W H 0.118(9) 0.624(7) 1.130(7) 0.05(2) Uiso 1 1 d . . . . .
H2W H 0.130(9) 0.683(7) 1.195(7) 0.04(2) Uiso 1 1 d . . . . .

loop_
_atom_site_aniso_label
_atom_site_aniso_U_11
_atom_site_aniso_U_22
_atom_site_aniso_U_33
_atom_site_aniso_U_23
_atom_site_aniso_U_13
_atom_site_aniso_U_12
C1 0.033(3) 0.022(3) 0.024(3) 0.011(2) -0.011(3) -0.009(2)
C2 0.033(3) 0.026(3) 0.020(3) 0.005(2) -0.008(3) -0.005(2)
C3 0.029(3) 0.019(2) 0.028(3) 0.003(2) -0.008(3) -0.006(2)
C4 0.028(3) 0.018(2) 0.022(3) 0.007(2) -0.005(2) -0.007(2)
C5 0.034(3) 0.026(3) 0.023(3) 0.006(2) -0.005(3) -0.009(2)
C6 0.033(3) 0.020(3) 0.024(3) 0.007(2) -0.009(3) -0.006(2)
C7 0.041(4) 0.019(3) 0.026(3) 0.009(2) -0.015(3) -0.011(2)
C8 0.036(3) 0.026(3) 0.020(3) 0.007(2) -0.011(3) -0.011(2)
C9 0.034(3) 0.030(3) 0.034(4) 0.006(3) -0.013(3) -0.005(3)
C10 0.036(4) 0.034(3) 0.034(4) 0.003(3) -0.011(3) -0.004(3)
C11 0.037(4) 0.033(3) 0.040(4) 0.004(3) -0.013(3) -0.006(3)
C12 0.040(4) 0.031(3) 0.024(3) 0.002(3) -0.004(3) -0.014(3)
C13 0.038(4) 0.056(5) 0.063(6) 0.019(4) -0.012(4) -0.026(4)
C14 0.047(4) 0.038(4) 0.043(5) 0.006(3) -0.006(4) -0.024(3)
C15 0.030(3) 0.021(3) 0.024(3) 0.004(2) -0.007(3) -0.007(2)
C16 0.035(3) 0.018(2) 0.025(3) 0.005(2) -0.011(3) -0.007(2)
C17 0.032(3) 0.020(3) 0.023(3) 0.007(2) -0.006(3) -0.010(2)
C18 0.029(3) 0.019(2) 0.025(3) 0.006(2) -0.007(3) -0.009(2)
C19 0.041(4) 0.027(3) 0.040(4) 0.009(3) -0.013(3) -0.011(3)
C20 0.046(5) 0.032(4) 0.107(9) 0.015(4) -0.030(5) -0.016(3)
C21 0.053(5) 0.029(3) 0.054(5) 0.010(3) -0.020(4) -0.017(3)
C22 0.031(3) 0.022(3) 0.021(3) 0.006(2) -0.008(3) -0.009(2)
C23 0.030(3) 0.028(3) 0.023(3) 0.004(2) -0.003(3) -0.010(2)
C24 0.026(3) 0.022(3) 0.024(3) 0.004(2) -0.008(3) -0.002(2)
C25 0.027(3) 0.024(3) 0.031(4) 0.003(2) -0.009(3) -0.006(2)
C26 0.036(4) 0.031(3) 0.040(4) 0.005(3) -0.014(3) -0.006(3)
C27 0.053(4) 0.024(3) 0.040(4) 0.008(3) -0.018(4) -0.012(3)
C28 0.049(4) 0.028(3) 0.063(6) 0.005(3) -0.020(4) -0.010(3)
N1 0.044(4) 0.049(4) 0.032(4) 0.000(3) -0.015(3) 0.006(3)
N2 0.049(4) 0.057(4) 0.029(4) 0.005(3) -0.018(3) 0.005(3)
N3 0.038(3) 0.032(3) 0.060(5) 0.007(3) -0.011(3) -0.010(3)
N4 0.038(3) 0.031(3) 0.066(5) -0.002(3) -0.001(3) -0.014(3)
N5 0.039(3) 0.024(3) 0.068(5) 0.003(3) -0.018(3) -0.005(2)
N6 0.051(4) 0.023(3) 0.125(8) 0.008(4) -0.046(5) -0.011(3)
N7 0.043(3) 0.025(3) 0.051(4) 0.002(3) -0.020(3) -0.008(2)
N8 0.035(3) 0.031(3) 0.057(4) 0.008(3) -0.017(3) -0.008(2)
O1 0.041(3) 0.031(2) 0.025(3) 0.0054(19) -0.002(2) -0.013(2)
O2 0.043(3) 0.0185(19) 0.031(3) 0.0083(17) -0.010(2) -0.0141(18)
O3 0.044(3) 0.0205(19) 0.029(3) 0.0011(17) -0.003(2) -0.0138(18)
O4 0.043(3) 0.031(2) 0.029(3) -0.0037(19) 0.004(2) -0.018(2)
O5 0.044(3) 0.025(2) 0.023(2) 0.0054(18) -0.005(2) -0.0126(19)
O6 0.038(2) 0.0209(19) 0.026(2) 0.0043(17) -0.005(2) -0.0101(18)
O7 0.038(3) 0.058(3) 0.042(3) -0.002(3) -0.012(3) 0.008(3)
O8 0.046(3) 0.032(2) 0.042(3) -0.004(2) -0.004(2) -0.020(2)
O9 0.036(2) 0.030(2) 0.020(2) 0.0087(17) -0.0089(19) -0.0093(18)
O10 0.032(2) 0.0212(19) 0.028(2) 0.0075(17) -0.011(2) -0.0058(17)
O11 0.032(2) 0.031(2) 0.026(3) 0.0045(18) -0.011(2) -0.0041(18)
O12 0.035(2) 0.021(2) 0.043(3) 0.0006(19) -0.014(2) -0.0078(18)
O13 0.047(3) 0.029(2) 0.021(2) 0.0032(18) -0.013(2) -0.004(2)
O14 0.036(2) 0.022(2) 0.032(3) 0.0071(18) -0.015(2) -0.0005(18)
O15 0.036(2) 0.024(2) 0.025(2) 0.0031(17) -0.009(2) 0.0007(18)
O16 0.033(3) 0.028(2) 0.038(3) -0.001(2) -0.006(2) -0.009(2)
O17 0.049(3) 0.032(2) 0.066(4) 0.008(2) -0.029(3) -0.017(2)
Ca1 0.0317(7) 0.0198(5) 0.0238(7) 0.0064(4) -0.0082(5) -0.0081(5)
Ca2 0.0321(7) 0.0193(5) 0.0220(7) 0.0066(4) -0.0079(5) -0.0081(5)

loop_
_atom_type_symbol
_atom_type_description
_atom_type_scat_dispersion_real
_atom_type_scat_dispersion_imag
_atom_type_scat_source
C C 0.0033 0.0016 'International Tables Vol C Tables 4.2.6.8 and 6.1.1.4'
H H 0.0000 0.0000 'International Tables Vol C Tables 4.2.6.8 and 6.1.1.4'
N N 0.0061 0.0033 'International Tables Vol C Tables 4.2.6.8 and 6.1.1.4'
O O 0.0106 0.0060 'International Tables Vol C Tables 4.2.6.8 and 6.1.1.4'
Ca Ca 0.2262 0.3064 'International Tables Vol C Tables 4.2.6.8 and 6.1.1.4'

loop_
_geom_angle_atom_site_label_1
_geom_angle_atom_site_label_2
_geom_angle_atom_site_label_3
_geom_angle
_geom_angle_site_symmetry_1
_geom_angle_site_symmetry_3
_geom_angle_publ_flag
C6 C1 C2 119.1(6) . . ?
C6 C1 C7 122.7(6) . . ?
C2 C1 C7 118.2(6) . . ?
C3 C2 C1 121.1(6) . . ?
C3 C2 H2 119.5 . . ?
C1 C2 H2 119.5 . . ?
O3 C3 C2 116.9(6) . . ?
O3 C3 C4 123.2(5) . . ?
C2 C3 C4 119.8(6) . . ?
C3 C4 C5 119.2(5) . . ?
C3 C4 C8 121.2(5) . . ?
C5 C4 C8 119.6(6) . . ?
C6 C5 C4 121.1(6) . . ?
C6 C5 H5 119.5 . . ?
C4 C5 H5 119.5 . . ?
O4 C6 C5 117.1(6) . . ?
O4 C6 C1 123.1(6) . . ?
C5 C6 C1 119.7(6) . . ?
O1 C7 O2 124.3(6) . . ?
O1 C7 C1 119.3(5) . . ?
O2 C7 C1 116.3(6) . . ?
O5 C8 O6 125.0(6) . . ?
O5 C8 C4 119.0(5) . . ?
O6 C8 C4 116.0(6) . . ?
O7 C9 N1 126.4(6) . . ?
O7 C9 N2 125.3(7) . . ?
N1 C9 N2 108.2(6) . . ?
N1 C10 C11 101.7(6) . . ?
N1 C10 H10A 111.4 . . ?
C11 C10 H10A 111.4 . . ?
N1 C10 H10B 111.4 . . ?
C11 C10 H10B 111.4 . . ?
H10A C10 H10B 109.3 . . ?
N2 C11 C10 102.5(5) . . ?
N2 C11 H11A 111.3 . . ?
C10 C11 H11A 111.3 . . ?
N2 C11 H11B 111.3 . . ?
C10 C11 H11B 111.3 . . ?
H11A C11 H11B 109.2 . . ?
O8 C12 N4 125.6(7) . . ?
O8 C12 N3 124.8(6) . . ?
N4 C12 N3 109.6(6) . . ?
N3 C13 C14 102.9(6) . . ?
N3 C13 H13A 111.2 . . ?
C14 C13 H13A 111.2 . . ?
N3 C13 H13B 111.2 . . ?
C14 C13 H13B 111.2 . . ?
H13A C13 H13B 109.1 . . ?
N4 C14 C13 102.5(6) . . ?
N4 C14 H14A 111.3 . . ?
C13 C14 H14A 111.3 . . ?
N4 C14 H14B 111.3 . . ?
C13 C14 H14B 111.3 . . ?
H14A C14 H14B 109.2 . . ?
C16 C15 C17 119.5(5) . . ?
C16 C15 C18 119.2(6) . . ?
C17 C15 C18 121.3(6) . . ?
C17 C16 C15 120.9(6) 2_775 . ?
C17 C16 H16 119.6 2_775 . ?
C15 C16 H16 119.6 . . ?
O11 C17 C16 117.6(6) . 2_775 ?
O11 C17 C15 122.7(5) . . ?
C16 C17 C15 119.7(6) 2_775 . ?
O9 C18 O10 124.0(5) . . ?
O9 C18 C15 118.5(6) . . ?
O10 C18 C15 117.5(5) . . ?
O9 C18 Ca2 94.7(3) . 1_654 ?
C15 C18 Ca2 134.5(4) . 1_654 ?
O12 C19 N6 125.0(6) . . ?
O12 C19 N5 125.8(7) . . ?
N6 C19 N5 109.2(6) . . ?
N5 C20 C21 102.7(6) . . ?
N5 C20 H20A 111.2 . . ?
C21 C20 H20A 111.2 . . ?
N5 C20 H20B 111.2 . . ?
C21 C20 H20B 111.2 . . ?
H20A C20 H20B 109.1 . . ?
N6 C21 C20 102.5(6) . . ?
N6 C21 H21A 111.3 . . ?
C20 C21 H21A 111.3 . . ?
N6 C21 H21B 111.3 . . ?
C20 C21 H21B 111.3 . . ?
H21A C21 H21B 109.2 . . ?
C23 C22 C24 118.7(5) . 2_668 ?
C23 C22 C25 119.2(6) . . ?
C24 C22 C25 122.1(6) 2_668 . ?
C22 C23 C24 122.0(6) . . ?
C22 C23 H23 119.0 . . ?
C24 C23 H23 119.0 . . ?
O15 C24 C23 118.5(6) . . ?
O15 C24 C22 122.1(5) . 2_668 ?
C23 C24 C22 119.3(6) . 2_668 ?
O13 C25 O14 123.3(6) . . ?
O13 C25 C22 120.3(6) . . ?
O14 C25 C22 116.4(6) . . ?
O17 C26 N7 125.7(6) . . ?
O17 C26 N8 124.7(7) . . ?
N7 C26 N8 109.6(6) . . ?
N7 C27 C28 101.1(6) . . ?
N7 C27 H27A 111.6 . . ?
C28 C27 H27A 111.6 . . ?
N7 C27 H27B 111.6 . . ?
C28 C27 H27B 111.6 . . ?
H27A C27 H27B 109.4 . . ?
N8 C28 C27 101.7(5) . . ?
N8 C28 H28A 111.4 . . ?
C27 C28 H28A 111.4 . . ?
N8 C28 H28B 111.4 . . ?
C27 C28 H28B 111.4 . . ?
H28A C28 H28B 109.3 . . ?
C9 N1 C10 114.0(6) . . ?
C9 N1 H1N 123.0 . . ?
C10 N1 H1N 123.0 . . ?
C9 N2 C11 112.5(6) . . ?
C9 N2 H2N 123.8 . . ?
C11 N2 H2N 123.8 . . ?
C12 N3 C13 111.2(6) . . ?
C12 N3 H3N 124.4 . . ?
C13 N3 H3N 124.4 . . ?
C12 N4 C14 112.8(6) . . ?
C12 N4 H4N 123.6 . . ?
C14 N4 H4N 123.6 . . ?
C19 N5 C20 112.3(6) . . ?
C19 N5 H5N 123.8 . . ?
C20 N5 H5N 123.8 . . ?
C19 N6 C21 112.1(6) . . ?
C19 N6 H6N 124.0 . . ?
C21 N6 H6N 124.0 . . ?
C26 N7 C27 111.5(6) . . ?
C26 N7 H7N 124.3 . . ?
C27 N7 H7N 124.3 . . ?
C26 N8 C28 110.1(6) . . ?
C26 N8 H8N 125.0 . . ?
C28 N8 H8N 125.0 . . ?
C7 O1 Ca1 146.7(4) . . ?
C7 O2 Ca1 142.9(4) . 2_776 ?
C3 O3 H3 109.5 . . ?
C6 O4 H4 109.5 . . ?
C8 O5 Ca2 154.1(4) . . ?
C8 O6 Ca2 137.4(4) . 2_667 ?
C9 O7 Ca1 153.5(5) . . ?
C12 O8 Ca1 142.0(5) . . ?
C18 O9 Ca1 160.5(4) . . ?
C18 O10 Ca2 117.1(4) . 1_654 ?
C17 O11 H11 109.5 . . ?
C19 O12 Ca2 130.7(4) . . ?
C25 O13 Ca2 170.7(5) . . ?
C25 O14 Ca1 126.3(4) . 1_456 ?
C24 O15 H15 109.5 . . ?
Ca2 O16 H1W 144(6) . . ?
Ca2 O16 H2W 107(6) . . ?
H1W O16 H2W 105(8) . . ?
O9 Ca1 O1 177.69(18) . . ?
O9 Ca1 O8 86.18(18) . . ?
O1 Ca1 O8 94.13(18) . . ?
O9 Ca1 O7 94.75(19) . . ?
O1 Ca1 O7 87.6(2) . . ?
O8 Ca1 O7 87.7(2) . . ?
O9 Ca1 O2 76.73(17) . 2_776 ?
O1 Ca1 O2 102.96(17) . 2_776 ?
O8 Ca1 O2 162.91(19) . 2_776 ?
O7 Ca1 O2 93.3(2) . 2_776 ?
O9 Ca1 O14 97.53(17) . 1_654 ?
O1 Ca1 O14 80.20(18) . 1_654 ?
O8 Ca1 O14 88.03(18) . 1_654 ?
O7 Ca1 O14 166.7(2) . 1_654 ?
O2 Ca1 O14 94.50(17) 2_776 1_654 ?
O5 Ca2 O13 177.46(19) . . ?
O5 Ca2 O6 99.47(16) . 2_667 ?
O13 Ca2 O6 80.40(16) . 2_667 ?
O5 Ca2 O12 90.41(18) . . ?
O13 Ca2 O12 87.11(19) . . ?
O6 Ca2 O12 99.16(16) 2_667 . ?
O5 Ca2 O16 96.34(19) . . ?
O13 Ca2 O16 86.2(2) . . ?
O6 Ca2 O16 86.00(17) 2_667 . ?
O12 Ca2 O16 170.75(19) . . ?
O5 Ca2 O10 78.59(16) . 1_456 ?
O13 Ca2 O10 102.07(16) . 1_456 ?
O6 Ca2 O10 167.92(17) 2_667 1_456 ?
O12 Ca2 O10 92.80(15) . 1_456 ?
O16 Ca2 O10 82.39(16) . 1_456 ?
O5 Ca2 C18 94.74(16) . 1_456 ?
O13 Ca2 C18 86.49(16) . 1_456 ?
O6 Ca2 C18 150.88(17) 2_667 1_456 ?
O12 Ca2 C18 106.06(15) . 1_456 ?
O16 Ca2 C18 67.17(16) . 1_456 ?
O10 Ca2 C18 20.92(16) 1_456 1_456 ?
O5 Ca2 H2W 111.4(19) . . ?
O13 Ca2 H2W 71.1(19) . . ?
O6 Ca2 H2W 90.2(18) 2_667 . ?
O12 Ca2 H2W 154.6(19) . . ?
O16 Ca2 H2W 16.5(18) . . ?
O10 Ca2 H2W 79.6(18) 1_456 . ?
C18 Ca2 H2W 60.9(18) 1_456 . ?

loop_
_geom_bond_atom_site_label_1
_geom_bond_atom_site_label_2
_geom_bond_distance
_geom_bond_site_symmetry_2
_geom_bond_publ_flag
C1 C6 1.397(9) . ?
C1 C2 1.402(9) . ?
C1 C7 1.503(9) . ?
C2 C3 1.388(9) . ?
C2 H2 0.9500 . ?
C3 O3 1.367(7) . ?
C3 C4 1.390(9) . ?
C4 C5 1.402(8) . ?
C4 C8 1.515(8) . ?
C5 C6 1.386(9) . ?
C5 H5 0.9500 . ?
C6 O4 1.370(7) . ?
C7 O1 1.239(8) . ?
C7 O2 1.281(7) . ?
C8 O5 1.238(8) . ?
C8 O6 1.268(7) . ?
C9 O7 1.234(8) . ?
C9 N1 1.324(10) . ?
C9 N2 1.357(8) . ?
C10 N1 1.452(9) . ?
C10 C11 1.557(10) . ?
C10 H10A 0.9900 . ?
C10 H10B 0.9900 . ?
C11 N2 1.445(10) . ?
C11 H11A 0.9900 . ?
C11 H11B 0.9900 . ?
C12 O8 1.262(8) . ?
C12 N4 1.320(9) . ?
C12 N3 1.342(9) . ?
C13 N3 1.448(10) . ?
C13 C14 1.533(12) . ?
C13 H13A 0.9900 . ?
C13 H13B 0.9900 . ?
C14 N4 1.442(9) . ?
C14 H14A 0.9900 . ?
C14 H14B 0.9900 . ?
C15 C16 1.402(9) . ?
C15 C17 1.409(9) . ?
C15 C18 1.503(8) . ?
C16 C17 1.394(8) 2_775 ?
C16 H16 0.9500 . ?
C17 O11 1.364(8) . ?
C17 C16 1.394(8) 2_775 ?
C18 O9 1.242(8) . ?
C18 O10 1.272(8) . ?
C18 Ca2 3.172(6) 1_654 ?
C19 O12 1.262(8) . ?
C19 N6 1.323(10) . ?
C19 N5 1.352(8) . ?
C20 N5 1.439(10) . ?
C20 C21 1.533(11) . ?
C20 H20A 0.9900 . ?
C20 H20B 0.9900 . ?
C21 N6 1.460(9) . ?
C21 H21A 0.9900 . ?
C21 H21B 0.9900 . ?
C22 C23 1.389(9) . ?
C22 C24 1.412(9) 2_668 ?
C22 C25 1.499(8) . ?
C23 C24 1.398(8) . ?
C23 H23 0.9500 . ?
C24 O15 1.368(7) . ?
C24 C22 1.412(9) 2_668 ?
C25 O13 1.233(8) . ?
C25 O14 1.285(8) . ?
C26 O17 1.254(9) . ?
C26 N7 1.332(10) . ?
C26 N8 1.350(9) . ?
C27 N7 1.458(8) . ?
C27 C28 1.537(10) . ?
C27 H27A 0.9900 . ?
C27 H27B 0.9900 . ?
C28 N8 1.468(10) . ?
C28 H28A 0.9900 . ?
C28 H28B 0.9900 . ?
N1 H1N 0.8800 . ?
N2 H2N 0.8800 . ?
N3 H3N 0.8800 . ?
N4 H4N 0.8800 . ?
N5 H5N 0.8800 . ?
N6 H6N 0.8800 . ?
N7 H7N 0.8800 . ?
N8 H8N 0.8800 . ?
O1 Ca1 2.306(5) . ?
O2 Ca1 2.336(4) 2_776 ?
O3 H3 0.8400 . ?
O4 H4 0.8400 . ?
O5 Ca2 2.271(5) . ?
O6 Ca2 2.323(4) 2_667 ?
O7 Ca1 2.326(5) . ?
O8 Ca1 2.318(5) . ?
O9 Ca1 2.289(5) . ?
O10 Ca2 2.384(4) 1_654 ?
O11 H11 0.8400 . ?
O12 Ca2 2.326(5) . ?
O13 Ca2 2.274(5) . ?
O14 Ca1 2.342(4) 1_456 ?
O15 H15 0.8400 . ?
O16 Ca2 2.368(5) . ?
O16 H1W 0.90(9) . ?
O16 H2W 0.81(9) . ?
Ca1 O2 2.336(4) 2_776 ?
Ca1 O14 2.342(4) 1_654 ?
Ca2 O6 2.323(4) 2_667 ?
Ca2 O10 2.384(4) 1_456 ?
Ca2 C18 3.172(6) 1_456 ?
Ca2 H2W 2.72(9) . ?

loop_
_geom_hbond_atom_site_label_D
_geom_hbond_atom_site_label_H
_geom_hbond_atom_site_label_A
_geom_hbond_distance_DH
_geom_hbond_distance_HA
_geom_hbond_distance_DA
_geom_hbond_angle_DHA
_geom_hbond_site_symmetry_A
N1 H1N O2 0.88 2.15 3.008(8) 164.7 .
N2 H2N O11 0.88 2.27 3.014(8) 141.9 2_775
N4 H4N O3 0.88 2.06 2.943(8) 176.2 2_766
N5 H5N O10 0.88 2.28 3.079(8) 150.5 1_456
N6 H6N O17 0.88 2.02 2.869(9) 162.0 1_655
N7 H7N O12 0.88 2.15 2.964(7) 153.6 1_455
O3 H3 O6 0.84 1.82 2.550(7) 144.9 .
O4 H4 O2 0.84 1.92 2.630(7) 142.0 .
O4 H4 O9 0.84 2.35 2.996(6) 134.0 2_776
O11 H11 O10 0.84 1.87 2.598(6) 144.9 .
O15 H15 O14 0.84 1.84 2.574(6) 145.4 2_668
O16 H1W O17 0.90(9) 1.86(10) 2.751(7) 173(9) .
O16 H2W O8 0.81(9) 2.03(9) 2.836(8) 172(9) 1_456

loop_
_geom_torsion_atom_site_label_1
_geom_torsion_atom_site_label_2
_geom_torsion_atom_site_label_3
_geom_torsion_atom_site_label_4
_geom_torsion
_geom_torsion_site_symmetry_1
_geom_torsion_site_symmetry_2
_geom_torsion_site_symmetry_3
_geom_torsion_site_symmetry_4
_geom_torsion_publ_flag
C6 C1 C2 C3 1.5(9) . . . . ?
C7 C1 C2 C3 -176.0(5) . . . . ?
C1 C2 C3 O3 176.3(5) . . . . ?
C1 C2 C3 C4 -0.8(9) . . . . ?
O3 C3 C4 C5 -177.6(5) . . . . ?
C2 C3 C4 C5 -0.6(9) . . . . ?
O3 C3 C4 C8 3.0(9) . . . . ?
C2 C3 C4 C8 180.0(5) . . . . ?
C3 C4 C5 C6 1.3(9) . . . . ?
C8 C4 C5 C6 -179.2(5) . . . . ?
C4 C5 C6 O4 179.8(5) . . . . ?
C4 C5 C6 C1 -0.6(9) . . . . ?
C2 C1 C6 O4 178.8(5) . . . . ?
C7 C1 C6 O4 -3.8(9) . . . . ?
C2 C1 C6 C5 -0.8(9) . . . . ?
C7 C1 C6 C5 176.6(6) . . . . ?
C6 C1 C7 O1 172.5(6) . . . . ?
C2 C1 C7 O1 -10.1(9) . . . . ?
C6 C1 C7 O2 -11.2(9) . . . . ?
C2 C1 C7 O2 166.2(5) . . . . ?
C3 C4 C8 O5 177.2(6) . . . . ?
C5 C4 C8 O5 -2.2(8) . . . . ?
C3 C4 C8 O6 -4.2(8) . . . . ?
C5 C4 C8 O6 176.4(5) . . . . ?
N1 C10 C11 N2 7.7(8) . . . . ?
N3 C13 C14 N4 -7.3(9) . . . . ?
C17 C15 C16 C17 0.3(10) . . . 2_775 ?
C18 C15 C16 C17 -178.5(5) . . . 2_775 ?
C16 C15 C17 O11 178.9(5) . . . . ?
C18 C15 C17 O11 -2.3(9) . . . . ?
C16 C15 C17 C16 -0.3(10) . . . 2_775 ?
C18 C15 C17 C16 178.5(5) . . . 2_775 ?
C16 C15 C18 O9 10.2(8) . . . . ?
C17 C15 C18 O9 -168.7(6) . . . . ?
C16 C15 C18 O10 -169.7(5) . . . . ?
C17 C15 C18 O10 11.5(8) . . . . ?
C16 C15 C18 Ca2 141.8(5) . . . 1_654 ?
C17 C15 C18 Ca2 -37.1(9) . . . 1_654 ?
N5 C20 C21 N6 -10.2(10) . . . . ?
C24 C22 C23 C24 -0.2(10) 2_668 . . . ?
C25 C22 C23 C24 179.3(6) . . . . ?
C22 C23 C24 O15 -178.8(6) . . . . ?
C22 C23 C24 C22 0.2(10) . . . 2_668 ?
C23 C22 C25 O13 6.7(9) . . . . ?
C24 C22 C25 O13 -173.9(6) 2_668 . . . ?
C23 C22 C25 O14 -174.0(6) . . . . ?
C24 C22 C25 O14 5.4(9) 2_668 . . . ?
N7 C27 C28 N8 -23.3(8) . . . . ?
O7 C9 N1 C10 178.5(7) . . . . ?
N2 C9 N1 C10 -3.7(9) . . . . ?
C11 C10 N1 C9 -2.9(8) . . . . ?
O7 C9 N2 C11 -172.7(7) . . . . ?
N1 C9 N2 C11 9.6(9) . . . . ?
C10 C11 N2 C9 -10.8(9) . . . . ?
O8 C12 N3 C13 171.7(7) . . . . ?
N4 C12 N3 C13 -9.6(9) . . . . ?
C14 C13 N3 C12 10.5(9) . . . . ?
O8 C12 N4 C14 -177.0(7) . . . . ?
N3 C12 N4 C14 4.2(10) . . . . ?
C13 C14 N4 C12 2.3(10) . . . . ?
O12 C19 N5 C20 178.1(8) . . . . ?
N6 C19 N5 C20 -2.3(11) . . . . ?
C21 C20 N5 C19 8.1(11) . . . . ?
O12 C19 N6 C21 174.4(8) . . . . ?
N5 C19 N6 C21 -5.3(11) . . . . ?
C20 C21 N6 C19 9.9(11) . . . . ?
O17 C26 N7 C27 169.9(8) . . . . ?
N8 C26 N7 C27 -9.1(9) . . . . ?
C28 C27 N7 C26 20.9(9) . . . . ?
O17 C26 N8 C28 173.0(8) . . . . ?
N7 C26 N8 C28 -8.0(9) . . . . ?
C27 C28 N8 C26 20.2(9) . . . . ?
O2 C7 O1 Ca1 -45.6(11) . . . . ?
C1 C7 O1 Ca1 130.4(6) . . . . ?
O1 C7 O2 Ca1 -31.0(10) . . . 2_776 ?
C1 C7 O2 Ca1 152.8(5) . . . 2_776 ?
O6 C8 O5 Ca2 89.3(11) . . . . ?
C4 C8 O5 Ca2 -92.2(10) . . . . ?
O5 C8 O6 Ca2 -52.0(9) . . . 2_667 ?
C4 C8 O6 Ca2 129.5(5) . . . 2_667 ?
N1 C9 O7 Ca1 -9.6(18) . . . . ?
N2 C9 O7 Ca1 173.1(9) . . . . ?
N4 C12 O8 Ca1 -134.3(7) . . . . ?
N3 C12 O8 Ca1 44.3(12) . . . . ?
O10 C18 O9 Ca1 -114.7(12) . . . . ?
C15 C18 O9 Ca1 65.4(13) . . . . ?
Ca2 C18 O9 Ca1 -82.2(12) 1_654 . . . ?
O9 C18 O10 Ca2 53.1(7) . . . 1_654 ?
C15 C18 O10 Ca2 -127.1(4) . . . 1_654 ?
N6 C19 O12 Ca2 168.1(7) . . . . ?
N5 C19 O12 Ca2 -12.3(12) . . . . ?
O13 C25 O14 Ca1 18.6(9) . . . 1_456 ?
C22 C25 O14 Ca1 -160.7(4) . . . 1_456 ?
